data_2022375
loop_
_publ_author_name
'Roy, Monalisa'
'Li, Keyao'
'Nisar, Madiha'
'Wong, Lawrence W.-Y.'
'Sung, Herman H.-Y.'
'Haynes, Richard K.'
'Williams, Ian D.'

_publ_section_title
;
 Varying degrees of homostructurality in a series of cocrystals of
 antimalarial drug 11-azaartemisinin with salicylic acids
;
_journal_coeditor_code DV3004
_journal_issue 6
_journal_name_full 'Acta Crystallographica Section C'
_journal_page_first 262
_journal_page_last 270
_journal_paper_doi 10.1107/S2053229621004460
_journal_volume 77
_journal_year 2021
_chemical_absolute_configuration rmad
_chemical_formula_iupac 'C15 H23 N O4, C7 H5 Br O3'
_chemical_formula_moiety 'C15 H23 N O4, C7 H5 Br O3'
_chemical_formula_sum 'C22 H28 Br N O7'
_chemical_formula_weight 498.36
_chemical_name_common
;
11-Azaartemisinin--4-bromosalicylic acid (1/1)
;
_chemical_name_systematic
'1,5,9-Trimethyl-14,15,16-trioxa-11-azatetracyclo[10.3.1.0^4,13^.0^8,13^]hexadecan-10-one; 4-bromosalicylic acid'
_space_group_crystal_system monoclinic
_space_group_IT_number 4
_space_group_name_Hall 'P 2yb'
_space_group_name_H-M_alt 'P 1 21 1'
_atom_sites_solution_hydrogens mixed
_atom_sites_solution_primary direct
_audit_creation_method
;
Olex2 1.2
(compiled 2018.05.29 svn.r3508 for OlexSys, GUI svn.r5506)
;
_cell_angle_alpha 90
_cell_angle_beta 98.638(2)
_cell_angle_gamma 90
_cell_formula_units_Z 2
_cell_length_a 11.0814(2)
_cell_length_b 9.28293(18)
_cell_length_c 11.1404(2)
_cell_measurement_reflns_used 3985
_cell_measurement_temperature 100.01(10)
_cell_measurement_theta_max 72.2750
_cell_measurement_theta_min 4.0190
_cell_volume 1132.99(4)
_computing_cell_refinement
;
CrysAlis PRO (Rigaku OD, 2020)
;
_computing_data_collection
;
CrysAlis PRO (Rigaku OD, 2020)
;
_computing_data_reduction
;
CrysAlis PRO (Rigaku OD, 2020)
;
_computing_molecular_graphics
;
OLEX2 (Dolomanov <i>et al.</i>,  2009)
;
_computing_publication_material
;
OLEX2 (Dolomanov <i>et al.</i>,  2009)
;
_computing_structure_refinement
;
SHELXL2014 (Sheldrick, 2015)
;
_computing_structure_solution
;
SHELXS1986 (Sheldrick, 2008)
;
_diffrn_ambient_temperature 100.01(10)
_diffrn_detector 'CCD plate'
_diffrn_detector_area_resol_mean 5.1788
_diffrn_measured_fraction_theta_full 0.996
_diffrn_measured_fraction_theta_max 0.982
_diffrn_measurement_device 'kappa diffractometer'
_diffrn_measurement_device_type 'Rigaku OD SuperNova Dual source diffractometer with an Atlas detector'
_diffrn_measurement_method '\w scans'
_diffrn_radiation_monochromator mirror
_diffrn_radiation_probe x-ray
_diffrn_radiation_type CuK\a
_diffrn_radiation_wavelength 1.54184
_diffrn_reflns_av_R_equivalents 0.0319
_diffrn_reflns_av_unetI/netI 0.0481
_diffrn_reflns_limit_h_max 13
_diffrn_reflns_limit_h_min -12
_diffrn_reflns_limit_k_max 10
_diffrn_reflns_limit_k_min -11
_diffrn_reflns_limit_l_max 13
_diffrn_reflns_limit_l_min -10
_diffrn_reflns_number 6749
_diffrn_reflns_theta_full 67.684
_diffrn_reflns_theta_max 72.519
_diffrn_reflns_theta_min 4.014
_diffrn_source 'micro-focus sealed X-ray tube'
_diffrn_source_current 0.80
_diffrn_source_power 0.040
_diffrn_source_voltage 50
_exptl_absorpt_coefficient_mu 2.842
_exptl_absorpt_correction_T_max 1.00000
_exptl_absorpt_correction_T_min 0.88880
_exptl_absorpt_correction_type multi-scan
_exptl_absorpt_process_details
;
(CrysAlis PRO; Rigaku OD, 2020)
;
_exptl_crystal_colour colourless
_exptl_crystal_density_diffrn 1.461
_exptl_crystal_description block
_exptl_crystal_F_000 516
_exptl_crystal_size_max 0.06
_exptl_crystal_size_mid 0.04
_exptl_crystal_size_min 0.03
_refine_diff_density_max 0.318
_refine_diff_density_min -0.571
_refine_ls_abs_structure_details
;
Flack <i>x</i> determined using 1284 quotients [(I+)-(I-)]/[(I+)+(I-)]
(Parsons <i>et al.</i>,  2013)
;
_refine_ls_abs_structure_Flack -0.020(15)
_refine_ls_extinction_method none
_refine_ls_goodness_of_fit_ref 1.041
_refine_ls_hydrogen_treatment mixed
_refine_ls_matrix_type full
_refine_ls_number_parameters 295
_refine_ls_number_reflns 3833
_refine_ls_number_restraints 1
_refine_ls_restrained_S_all 1.041
_refine_ls_R_factor_all 0.0321
_refine_ls_R_factor_gt 0.0293
_refine_ls_shift/su_max 0.001
_refine_ls_shift/su_mean 0.000
_refine_ls_structure_factor_coef Fsqd
_refine_ls_weighting_details 'w=1/[\s^2^(Fo^2^)+(0.0222P)^2^+0.0574P] where P=(Fo^2^+2Fc^2^)/3'
_refine_ls_weighting_scheme calc
_refine_ls_wR_factor_gt 0.0654
_refine_ls_wR_factor_ref 0.0676
_reflns_number_gt 3611
_reflns_number_total 3833
_reflns_threshold_expression 'I > 2\s(I)'
_cod_data_source_file dv3004sup1.cif
_cod_data_source_block mona23cult
_cod_depositor_comments 'Adding full bibliography for 2022370--2022375.cif.'
_cod_database_code 2022375
_cod_database_fobs_code 2022375
_shelx_space_group_comment
;
The symmetry employed for this shelxl refinement is uniquely defined
by the following loop, which should always be used as a source of
symmetry information in preference to the above space-group names.
They are only intended as comments.
;
_shelx_estimated_absorpt_t_min 0.848
_shelx_estimated_absorpt_t_max 0.920

loop_
_space_group_symop_operation_xyz
'x, y, z'
'-x, y+1/2, -z'

loop_
_atom_site_type_symbol
_atom_site_label
_atom_site_fract_x
_atom_site_fract_y
_atom_site_fract_z
_atom_site_U_iso_or_equiv
_atom_site_adp_type
_atom_site_calc_flag
_atom_site_occupancy
_atom_site_disorder_assembly
_atom_site_disorder_group
O O1 0.5838(2) 0.3279(3) 0.3424(2) 0.0178(5) Uani d 1 . .
C C1 0.6268(3) 0.4741(3) 0.3744(3) 0.0155(7) Uani d 1 . .
O O2 0.4522(2) 0.3118(3) 0.3446(2) 0.0208(5) Uani d 1 . .
C C2 0.5307(3) 0.5568(4) 0.4319(3) 0.0173(7) Uani d 1 . .
H H2 0.5574 0.6596 0.4400 0.021 Uiso calc 1 . .
O O3 0.4133(2) 0.5542(3) 0.3608(2) 0.0191(6) Uani d 1 . .
C C3 0.3931(3) 0.4310(4) 0.2818(3) 0.0209(7) Uani d 1 . .
C C4 0.4383(4) 0.4588(4) 0.1612(3) 0.0228(8) Uani d 1 . .
H H4A 0.3681 0.4881 0.1005 0.027 Uiso calc 1 . .
H H4B 0.4706 0.3675 0.1328 0.027 Uiso calc 1 . .
C C5 0.5375(4) 0.5742(4) 0.1662(3) 0.0219(8) Uani d 1 . .
H H5A 0.5023 0.6673 0.1868 0.026 Uiso calc 1 . .
H H5B 0.5606 0.5839 0.0841 0.026 Uiso calc 1 . .
C C6 0.7283(4) 0.6861(4) 0.2824(4) 0.0235(8) Uani d 1 . .
H H6 0.6749 0.7590 0.3148 0.028 Uiso calc 1 . .
C C7 0.8404(4) 0.6626(5) 0.3782(4) 0.0297(9) Uani d 1 . .
H H7A 0.8811 0.7563 0.3983 0.036 Uiso calc 1 . .
H H7B 0.8987 0.5993 0.3442 0.036 Uiso calc 1 . .
C C8 0.8085(4) 0.5947(5) 0.4944(4) 0.0269(8) Uani d 1 . .
H H8A 0.8841 0.5785 0.5524 0.032 Uiso calc 1 . .
H H8B 0.7557 0.6613 0.5327 0.032 Uiso calc 1 . .
C C9 0.7127(3) 0.3693(4) 0.5778(3) 0.0193(7) Uani d 1 . .
H H9 0.6861 0.2710 0.5481 0.023 Uiso calc 1 . .
O O10 0.5944(2) 0.4163(3) 0.7382(2) 0.0229(6) Uani d 1 . .
C C10 0.6058(3) 0.4341(4) 0.6289(3) 0.0175(7) Uani d 1 . .
N N11 0.5211(2) 0.5039(4) 0.5528(2) 0.0176(5) Uani d 1 . .
C C11 0.6542(3) 0.5467(4) 0.2570(3) 0.0183(7) Uani d 1 . .
H H11A 0.7056 0.4781 0.2174 0.022 Uiso calc 1 . .
H H11 0.460(4) 0.527(5) 0.579(4) 0.020(11) Uiso d 1 . .
C C12 0.7425(3) 0.4519(4) 0.4665(3) 0.0192(7) Uani d 1 . .
H H12 0.7981 0.3891 0.4265 0.023 Uiso calc 1 . .
C C13 0.2582(4) 0.3959(5) 0.2692(4) 0.0311(9) Uani d 1 . .
H H13A 0.2379 0.3664 0.3482 0.047 Uiso calc 1 . .
H H13B 0.2392 0.3172 0.2108 0.047 Uiso calc 1 . .
H H13C 0.2104 0.4812 0.2405 0.047 Uiso calc 1 . .
C C14 0.7670(4) 0.7477(6) 0.1660(4) 0.0326(8) Uani d 1 . .
H H14A 0.8198 0.8315 0.1864 0.049 Uiso calc 1 . .
H H14B 0.6943 0.7768 0.1100 0.049 Uiso calc 1 . .
H H14C 0.8116 0.6739 0.1275 0.049 Uiso calc 1 . .
C C15 0.8233(4) 0.3468(5) 0.6759(4) 0.0309(9) Uani d 1 . .
H H15A 0.8482 0.4394 0.7141 0.046 Uiso calc 1 . .
H H15B 0.8909 0.3066 0.6390 0.046 Uiso calc 1 . .
H H15C 0.8018 0.2800 0.7374 0.046 Uiso calc 1 . .
Br Br4 0.00338(4) 0.99999(6) 1.00460(4) 0.02935(11) Uani d 1 . .
O O20 0.4469(3) 0.5614(3) 0.8454(2) 0.0224(6) Uani d 1 . .
C C20 0.3400(3) 0.5854(4) 0.7813(3) 0.0172(7) Uani d 1 . .
H H20 0.489(4) 0.505(8) 0.807(4) 0.038(12) Uiso d 1 . .
O O21 0.3082(2) 0.5340(3) 0.6785(2) 0.0202(5) Uani d 1 . .
C C21 0.2576(3) 0.6798(4) 0.8389(3) 0.0172(7) Uani d 1 . .
O O22 0.0968(3) 0.6524(3) 0.6671(3) 0.0268(6) Uani d 1 . .
C C22 0.1403(3) 0.7102(4) 0.7765(3) 0.0195(8) Uani d 1 . .
H H22 0.156(5) 0.605(7) 0.652(5) 0.050(17) Uiso d 1 . .
C C23 0.0647(3) 0.8052(4) 0.8268(4) 0.0219(8) Uani d 1 . .
H H23 -0.0150 0.8259 0.7861 0.026 Uiso calc 1 . .
C C24 0.1077(3) 0.8693(4) 0.9377(3) 0.0211(8) Uani d 1 . .
C C25 0.2221(4) 0.8425(4) 1.0010(3) 0.0209(7) Uani d 1 . .
H H25 0.2492 0.8875 1.0768 0.025 Uiso calc 1 . .
C C26 0.2962(3) 0.7474(5) 0.9497(3) 0.0184(6) Uani d 1 . .
H H26 0.3758 0.7277 0.9914 0.022 Uiso calc 1 . .

loop_
_atom_site_aniso_label
_atom_site_aniso_U_11
_atom_site_aniso_U_22
_atom_site_aniso_U_33
_atom_site_aniso_U_12
_atom_site_aniso_U_13
_atom_site_aniso_U_23
O1 0.0178(12) 0.0124(12) 0.0225(12) -0.0014(10) 0.0007(10) -0.0015(9)
C1 0.0196(16) 0.0098(18) 0.0173(15) -0.0019(12) 0.0032(12) -0.0014(12)
O2 0.0158(12) 0.0183(12) 0.0269(14) -0.0022(10) -0.0016(10) 0.0051(10)
C2 0.0178(17) 0.0165(16) 0.0173(16) 0.0018(13) 0.0017(13) 0.0016(12)
O3 0.0152(13) 0.0187(13) 0.0228(13) 0.0036(9) 0.0010(10) 0.0015(10)
C3 0.0212(19) 0.0192(18) 0.0203(18) 0.0002(15) -0.0034(14) 0.0039(14)
C4 0.0270(19) 0.022(2) 0.0176(16) 0.0000(14) -0.0015(14) 0.0002(12)
C5 0.025(2) 0.0193(18) 0.0211(18) 0.0028(15) 0.0028(14) 0.0041(14)
C6 0.0245(19) 0.0148(16) 0.034(2) -0.0015(15) 0.0133(16) -0.0013(15)
C7 0.0218(19) 0.029(2) 0.040(2) -0.0082(17) 0.0110(17) -0.0032(17)
C8 0.0211(19) 0.028(2) 0.031(2) -0.0051(16) 0.0015(16) -0.0065(16)
C9 0.0192(17) 0.0215(19) 0.0175(17) 0.0060(14) 0.0031(14) -0.0016(13)
O10 0.0243(14) 0.0263(14) 0.0184(13) 0.0081(11) 0.0041(10) 0.0020(11)
C10 0.0183(18) 0.0170(16) 0.0165(16) 0.0006(14) 0.0003(13) -0.0044(13)
N11 0.0169(13) 0.0176(13) 0.0193(12) 0.0048(15) 0.0063(10) -0.0007(15)
C11 0.0197(17) 0.0156(16) 0.0211(17) 0.0021(13) 0.0076(14) 0.0003(12)
C12 0.0153(17) 0.0191(17) 0.0232(17) 0.0029(13) 0.0032(13) -0.0029(12)
C13 0.019(2) 0.034(2) 0.038(2) -0.0047(16) -0.0029(16) 0.0067(17)
C14 0.040(2) 0.0242(18) 0.039(2) 0.000(2) 0.0229(17) 0.002(2)
C15 0.023(2) 0.047(3) 0.0227(19) 0.0116(19) 0.0023(15) 0.0002(18)
Br4 0.02513(18) 0.03240(19) 0.03221(19) 0.00913(18) 0.00980(13) -0.00367(18)
O20 0.0232(14) 0.0245(13) 0.0200(13) 0.0088(11) 0.0046(10) 0.0016(10)
C20 0.0197(17) 0.0124(16) 0.0199(17) -0.0001(13) 0.0039(13) 0.0043(13)
O21 0.0213(12) 0.0172(14) 0.0230(12) -0.0018(10) 0.0065(10) -0.0013(9)
C21 0.0171(17) 0.0150(16) 0.0198(17) -0.0001(14) 0.0038(13) 0.0030(13)
O22 0.0193(13) 0.0320(15) 0.0281(15) -0.0009(12) 0.0007(11) -0.0092(12)
C22 0.0158(17) 0.0215(19) 0.0211(17) -0.0043(13) 0.0027(14) -0.0006(12)
C23 0.0140(17) 0.0239(18) 0.0270(19) 0.0002(14) 0.0005(14) 0.0013(14)
C24 0.0188(18) 0.0199(18) 0.0269(19) 0.0025(14) 0.0110(15) 0.0021(14)
C25 0.0243(18) 0.0224(18) 0.0166(17) 0.0021(15) 0.0049(14) 0.0022(14)
C26 0.0187(15) 0.0176(14) 0.0192(15) 0.0009(18) 0.0037(12) 0.0024(16)

loop_
_atom_type_symbol
_atom_type_description
_atom_type_scat_dispersion_real
_atom_type_scat_dispersion_imag
_atom_type_scat_source
C C 0.0181 0.0091 'International Tables Vol C Tables 4.2.6.8 and 6.1.1.4'
H H 0.0000 0.0000 'International Tables Vol C Tables 4.2.6.8 and 6.1.1.4'
Br Br -0.6763 1.2805 'International Tables Vol C Tables 4.2.6.8 and 6.1.1.4'
N N 0.0311 0.0180 'International Tables Vol C Tables 4.2.6.8 and 6.1.1.4'
O O 0.0492 0.0322 'International Tables Vol C Tables 4.2.6.8 and 6.1.1.4'

loop_
_geom_angle_atom_site_label_1
_geom_angle_atom_site_label_2
_geom_angle_atom_site_label_3
_geom_angle_site_symmetry_1
_geom_angle_site_symmetry_3
_geom_angle
_geom_angle_publ_flag
C1 O1 O2 . . 112.1(2) ?
O1 C1 C2 . . 110.2(3) ?
O1 C1 C11 . . 107.3(3) ?
O1 C1 C12 . . 104.3(3) ?
C2 C1 C11 . . 112.0(3) ?
C2 C1 C12 . . 110.7(3) ?
C12 C1 C11 . . 112.0(3) ?
C3 O2 O1 . . 107.4(2) ?
O3 C2 C1 . . 113.3(3) ?
O3 C2 N11 . . 108.9(3) ?
N11 C2 C1 . . 111.8(3) ?
C2 O3 C3 . . 113.6(3) ?
O2 C3 O3 . . 107.5(3) ?
O2 C3 C4 . . 112.2(3) ?
O2 C3 C13 . . 104.7(3) ?
O3 C3 C4 . . 111.3(3) ?
O3 C3 C13 . . 106.8(3) ?
C13 C3 C4 . . 113.9(3) ?
C3 C4 C5 . . 114.5(3) ?
C4 C5 C11 . . 115.9(3) ?
C7 C6 C11 . . 111.4(3) ?
C7 C6 C14 . . 110.0(3) ?
C11 C6 C14 . . 111.5(3) ?
C6 C7 C8 . . 112.5(3) ?
C12 C8 C7 . . 110.5(3) ?
C10 C9 C12 . . 112.4(3) ?
C10 C9 C15 . . 112.0(3) ?
C15 C9 C12 . . 113.5(3) ?
O10 C10 C9 . . 120.8(3) ?
O10 C10 N11 . . 121.1(3) ?
N11 C10 C9 . . 118.0(3) ?
C10 N11 C2 . . 127.7(3) ?
C5 C11 C1 . . 112.1(3) ?
C6 C11 C1 . . 112.3(3) ?
C6 C11 C5 . . 110.8(3) ?
C1 C12 C9 . . 110.4(3) ?
C8 C12 C1 . . 110.3(3) ?
C8 C12 C9 . . 115.1(3) ?
O20 C20 C21 . . 115.6(3) ?
O21 C20 O20 . . 123.1(3) ?
O21 C20 C21 . . 121.3(3) ?
C22 C21 C20 . . 119.3(3) ?
C26 C21 C20 . . 121.6(3) ?
C26 C21 C22 . . 119.0(3) ?
O22 C22 C21 . . 122.9(3) ?
O22 C22 C23 . . 117.4(3) ?
C23 C22 C21 . . 119.7(3) ?
C24 C23 C22 . . 118.9(3) ?
C23 C24 Br4 . . 118.3(3) ?
C25 C24 Br4 . . 118.7(3) ?
C25 C24 C23 . . 123.0(3) ?
C24 C25 C26 . . 117.4(3) ?
C25 C26 C21 . . 122.0(3) ?

loop_
_geom_bond_atom_site_label_1
_geom_bond_atom_site_label_2
_geom_bond_site_symmetry_2
_geom_bond_distance
_geom_bond_publ_flag
O1 C1 . 1.465(4) ?
O1 O2 . 1.470(3) ?
C1 C2 . 1.529(5) ?
C1 C11 . 1.542(5) ?
C1 C12 . 1.531(5) ?
O2 C3 . 1.416(4) ?
C2 O3 . 1.418(4) ?
C2 N11 . 1.453(5) ?
O3 C3 . 1.440(5) ?
C3 C4 . 1.526(5) ?
C3 C13 . 1.515(5) ?
C4 C5 . 1.529(5) ?
C5 C11 . 1.538(5) ?
C6 C7 . 1.527(6) ?
C6 C11 . 1.536(5) ?
C6 C14 . 1.536(5) ?
C7 C8 . 1.528(6) ?
C8 C12 . 1.524(5) ?
C9 C10 . 1.514(5) ?
C9 C12 . 1.535(5) ?
C9 C15 . 1.529(5) ?
O10 C10 . 1.254(5) ?
C10 N11 . 1.334(5) ?
Br4 C24 . 1.903(4) ?
O20 C20 . 1.307(4) ?
C20 O21 . 1.242(4) ?
C20 C21 . 1.479(5) ?
C21 C22 . 1.408(5) ?
C21 C26 . 1.394(5) ?
O22 C22 . 1.352(5) ?
C22 C23 . 1.391(5) ?
C23 C24 . 1.389(6) ?
C24 C25 . 1.378(5) ?
C25 C26 . 1.386(5) ?

loop_
_geom_hbond_atom_site_label_D
_geom_hbond_atom_site_label_H
_geom_hbond_atom_site_label_A
_geom_hbond_site_symmetry_A
_geom_hbond_distance_DH
_geom_hbond_distance_HA
_geom_hbond_distance_DA
_geom_hbond_angle_DHA
N11 H11 O21 . 0.81(4) 2.15(4) 2.931(4) 163(4)
O20 H20 O10 . 0.86(6) 1.70(6) 2.550(4) 169(6)
O22 H22 O21 . 0.83(6) 1.79(6) 2.574(4) 156(6)

loop_
_geom_torsion_atom_site_label_1
_geom_torsion_atom_site_label_2
_geom_torsion_atom_site_label_3
_geom_torsion_atom_site_label_4
_geom_torsion_site_symmetry_1
_geom_torsion_site_symmetry_2
_geom_torsion_site_symmetry_3
_geom_torsion_site_symmetry_4
_geom_torsion
_geom_torsion_publ_flag
O1 C1 C2 O3 . . . . -52.4(4) ?
O1 C1 C2 N11 . . . . 71.1(4) ?
O1 C1 C11 C5 . . . . 68.2(3) ?
O1 C1 C11 C6 . . . . -166.3(3) ?
O1 C1 C12 C8 . . . . 171.6(3) ?
O1 C1 C12 C9 . . . . -60.1(3) ?
O1 O2 C3 O3 . . . . -75.8(3) ?
O1 O2 C3 C4 . . . . 46.9(4) ?
O1 O2 C3 C13 . . . . 170.9(3) ?
C1 O1 O2 C3 . . . . 46.6(3) ?
C1 C2 O3 C3 . . . . 25.6(4) ?
C1 C2 N11 C10 . . . . 23.8(6) ?
O2 O1 C1 C2 . . . . 14.4(3) ?
O2 O1 C1 C11 . . . . -107.7(3) ?
O2 O1 C1 C12 . . . . 133.3(3) ?
O2 C3 C4 C5 . . . . -96.5(4) ?
C2 C1 C11 C5 . . . . -52.9(4) ?
C2 C1 C11 C6 . . . . 72.7(4) ?
C2 C1 C12 C8 . . . . -69.9(4) ?
C2 C1 C12 C9 . . . . 58.5(4) ?
C2 O3 C3 O2 . . . . 36.7(4) ?
C2 O3 C3 C4 . . . . -86.5(4) ?
C2 O3 C3 C13 . . . . 148.6(3) ?
O3 C2 N11 C10 . . . . 149.8(4) ?
O3 C3 C4 C5 . . . . 24.0(4) ?
C3 C4 C5 C11 . . . . 58.0(4) ?
C4 C5 C11 C1 . . . . -36.3(4) ?
C4 C5 C11 C6 . . . . -162.7(3) ?
C6 C7 C8 C12 . . . . 57.3(4) ?
C7 C6 C11 C1 . . . . 50.3(4) ?
C7 C6 C11 C5 . . . . 176.5(3) ?
C7 C8 C12 C1 . . . . -57.8(4) ?
C7 C8 C12 C9 . . . . 176.5(3) ?
C9 C10 N11 C2 . . . . -16.0(6) ?
O10 C10 N11 C2 . . . . 167.4(4) ?
C10 C9 C12 C1 . . . . -49.9(4) ?
C10 C9 C12 C8 . . . . 75.8(4) ?
N11 C2 O3 C3 . . . . -99.5(3) ?
C11 C1 C2 O3 . . . . 66.9(4) ?
C11 C1 C2 N11 . . . . -169.6(3) ?
C11 C1 C12 C8 . . . . 55.9(4) ?
C11 C1 C12 C9 . . . . -175.7(3) ?
C11 C6 C7 C8 . . . . -53.1(4) ?
C12 C1 C2 O3 . . . . -167.3(3) ?
C12 C1 C2 N11 . . . . -43.7(4) ?
C12 C1 C11 C5 . . . . -177.9(3) ?
C12 C1 C11 C6 . . . . -52.4(4) ?
C12 C9 C10 O10 . . . . -155.1(3) ?
C12 C9 C10 N11 . . . . 28.3(5) ?
C13 C3 C4 C5 . . . . 144.7(4) ?
C14 C6 C7 C8 . . . . -177.3(4) ?
C14 C6 C11 C1 . . . . 173.6(3) ?
C14 C6 C11 C5 . . . . -60.2(4) ?
C15 C9 C10 O10 . . . . -25.9(5) ?
C15 C9 C10 N11 . . . . 157.5(4) ?
C15 C9 C12 C1 . . . . -178.2(3) ?
C15 C9 C12 C8 . . . . -52.6(4) ?
Br4 C24 C25 C26 . . . . -179.7(3) ?
O20 C20 C21 C22 . . . . -179.5(3) ?
O20 C20 C21 C26 . . . . 5.0(5) ?
C20 C21 C22 O22 . . . . 2.5(5) ?
C20 C21 C22 C23 . . . . -176.5(3) ?
C20 C21 C26 C25 . . . . 176.2(3) ?
O21 C20 C21 C22 . . . . 1.0(5) ?
O21 C20 C21 C26 . . . . -174.6(3) ?
C21 C22 C23 C24 . . . . 0.6(5) ?
O22 C22 C23 C24 . . . . -178.4(3) ?
C22 C21 C26 C25 . . . . 0.7(6) ?
C22 C23 C24 Br4 . . . . 179.6(3) ?
C22 C23 C24 C25 . . . . -0.4(6) ?
C23 C24 C25 C26 . . . . 0.2(6) ?
C24 C25 C26 C21 . . . . -0.4(6) ?
C26 C21 C22 O22 . . . . 178.2(3) ?
C26 C21 C22 C23 . . . . -0.8(5) ?
